data_4328208
loop_
_publ_author_name
'Zakariae Amghouz'
'Santiago Garc\'ia-Granda'
'Jos\'e R. Garc\'ia'
'Rute A. S. Ferreira'
'Lu\'is Mafra'
'Luis D. Carlos'
'Jo\~ao Rocha'

_publ_contact_author_address
;
Departamentos de Qu\'imica F\'isica y Anal\'itica 
y Qu\'imica Org\'anica e Inorg\'anica
Universidad de Oviedo
Juli\'an Claver\'ia 8, 33006  
Oviedo, Spain 
;
_publ_contact_author_email amghouz.uo@uniovi.es
_publ_contact_author_fax 0034985103446
_publ_contact_author_name 'Amghouz, Z.'
_publ_contact_author_phone 0034985105753
_publ_section_title
;
 Series of Metal Organic Frameworks Assembled from Ln(III), Na(I), and
 Chiral Flexible-Achiral Rigid Dicarboxylates Exhibiting Tunable UV-vis-IR
 Light Emission
;
_journal_name_full 'Inorganic Chemistry'
_journal_page_first 1703
_journal_page_last 1716
_journal_paper_doi 10.1021/ic202020z
_journal_volume 51
_journal_year 2012
_chemical_absolute_configuration ad
_chemical_formula_moiety 'C18 H16 Er Na O12'
_chemical_formula_sum 'C18 H16 Er Na O12'
_chemical_formula_weight 614.56
_chemical_name_systematic
;
 ?
;
_space_group_IT_number 20
_symmetry_cell_setting orthorhombic
_symmetry_space_group_name_Hall 'C 2c 2'
_symmetry_space_group_name_H-M 'C 2 2 21'
_atom_sites_solution_hydrogens geom
_atom_sites_solution_primary direct
_atom_sites_solution_secondary difmap
_audit_conform_dict_location ftp://ftp.iucr.org/pub/cif_core.dic
_audit_conform_dict_name cif_core.dic
_audit_conform_dict_version 2.3
_audit_creation_date 2010-10-10T13:05:20-00:00
_audit_creation_method 'WinGX routine CIF_UPDATE'
_cell_angle_alpha 90
_cell_angle_beta 90
_cell_angle_gamma 90
_cell_formula_units_Z 4
_cell_length_a 6.8454(2)
_cell_length_b 39.0033(10)
_cell_length_c 7.4816(2)
_cell_measurement_reflns_used 3072
_cell_measurement_temperature 293(2)
_cell_measurement_theta_max 70.3788
_cell_measurement_theta_min 4.5309
_cell_volume 1997.54(9)
_computing_cell_refinement
;
CrysAlisPro, Oxford Diffraction Ltd.,
Version 1.171.34.36 (release 02-08-2010 CrysAlis171 .NET)
(compiled Aug  2 2010,13:00:58)
;
_computing_data_collection
;
CrysAlisPro, Oxford Diffraction Ltd.,
Version 1.171.34.36 (release 02-08-2010 CrysAlis171 .NET)
(compiled Aug  2 2010,13:00:58)
;
_computing_data_reduction
;
CrysAlisPro, Oxford Diffraction Ltd.,
Version 1.171.34.36 (release 02-08-2010 CrysAlis171 .NET)
(compiled Aug  2 2010,13:00:58)
;
_computing_structure_refinement 'SHELXL-97 (Sheldrick, 1997)'
_computing_structure_solution 'SHELXS-97 (Sheldrick, 1990)'
_diffrn_ambient_temperature 293(2)
_diffrn_detector_area_resol_mean 10.2673
_diffrn_measured_fraction_theta_full 0.997
_diffrn_measured_fraction_theta_max 0.997
_diffrn_measurement_device_type 'Xcalibur, Ruby, Gemini'
_diffrn_measurement_method '\w scans'
_diffrn_orient_matrix_UB_11 0.1914976000
_diffrn_orient_matrix_UB_12 -0.0199371000
_diffrn_orient_matrix_UB_13 -0.0305567000
_diffrn_orient_matrix_UB_21 -0.1185877000
_diffrn_orient_matrix_UB_22 -0.0321256000
_diffrn_orient_matrix_UB_23 -0.0504967000
_diffrn_orient_matrix_UB_31 0.0006090000
_diffrn_orient_matrix_UB_32 0.0113326000
_diffrn_orient_matrix_UB_33 -0.1972326000
_diffrn_radiation_monochromator graphite
_diffrn_radiation_type CuK\a
_diffrn_radiation_wavelength 1.54184
_diffrn_reflns_av_R_equivalents 0.0488
_diffrn_reflns_av_unetI/netI 0.0483
_diffrn_reflns_limit_h_max 8
_diffrn_reflns_limit_h_min -8
_diffrn_reflns_limit_k_max 46
_diffrn_reflns_limit_k_min -47
_diffrn_reflns_limit_l_max 8
_diffrn_reflns_limit_l_min -9
_diffrn_reflns_number 5476
_diffrn_reflns_theta_full 70.51
_diffrn_reflns_theta_max 70.51
_diffrn_reflns_theta_min 4.53
_exptl_absorpt_coefficient_mu 8.652
_exptl_absorpt_correction_T_max 1.00000
_exptl_absorpt_correction_T_min 0.92814
_exptl_absorpt_correction_type multi-scan
_exptl_absorpt_process_details
;
CrysAlisPro, Oxford Diffraction Ltd.,
Version 1.171.34.36 (release 02-08-2010 CrysAlis171 .NET)
(compiled Aug  2 2010,13:00:58)
empirical absorption correction using spherical harmonics,
 implemented in SCALE3 ABSPACK scaling algorithm.
;
_exptl_crystal_density_diffrn 2.043
_exptl_crystal_F_000 1196
_exptl_crystal_size_max 0.2140
_exptl_crystal_size_mid 0.0167
_exptl_crystal_size_min 0.0098
_refine_diff_density_max 0.9
_refine_diff_density_min -0.7
_refine_diff_density_rms 0.1
_refine_ls_abs_structure_details 'Flack H D (1983), Acta Cryst. A39, 876-881'
_refine_ls_abs_structure_Flack -0.04(2)
_refine_ls_extinction_method none
_refine_ls_goodness_of_fit_ref 1.023
_refine_ls_hydrogen_treatment mixed
_refine_ls_matrix_type full
_refine_ls_number_parameters 161
_refine_ls_number_reflns 1901
_refine_ls_number_restraints 5
_refine_ls_restrained_S_all 1.022
_refine_ls_R_factor_all 0.0342
_refine_ls_R_factor_gt 0.0299
_refine_ls_shift/su_max 0
_refine_ls_shift/su_mean 0
_refine_ls_structure_factor_coef Fsqd
_refine_ls_weighting_details 'calc w=1/[\s^2^(Fo^2^)+(0.0331P)^2^+0.0000P] where P=(Fo^2^+2Fc^2^)/3'
_refine_ls_weighting_scheme calc
_refine_ls_wR_factor_gt 0.0667
_refine_ls_wR_factor_ref 0.0688
_reflns_number_gt 1755
_reflns_number_total 1901
_reflns_threshold_expression >2sigma(I)
_cod_data_source_file ic202020z_si_002_15.cif
_cod_data_source_block Za16
_cod_database_code 4328208

loop_
_symmetry_equiv_pos_as_xyz
'x, y, z'
'-x, -y, z+1/2'
'-x, y, -z+1/2'
'x, -y, -z'
'x+1/2, y+1/2, z'
'-x+1/2, -y+1/2, z+1/2'
'-x+1/2, y+1/2, -z+1/2'
'x+1/2, -y+1/2, -z'

loop_
_atom_site_label
_atom_site_type_symbol
_atom_site_fract_x
_atom_site_fract_y
_atom_site_fract_z
_atom_site_U_iso_or_equiv
_atom_site_adp_type
_atom_site_occupancy
_atom_site_symmetry_multiplicity
_atom_site_calc_flag
_atom_site_refinement_flags
Na1 Na 0.5 0.33388(6) 0.75 0.0335(6) Uani 1 2 d S
C5 C 0 0.47195(14) 0.75 0.0317(15) Uani 1 2 d S
C6 C 0 0.51001(15) 0.75 0.0324(15) Uani 1 2 d S
O6 O 0.5044(14) 0.36379(14) 0.4829(6) 0.0616(13) Uani 1 1 d D
C4 C 0.1665(10) 0.45340(14) 0.7952(9) 0.0375(19) Uani 1 1 d .
H4 H 0.2797 0.4652 0.8264 0.045 Uiso 1 1 calc R
C3 C 0.1679(8) 0.41798(13) 0.7950(8) 0.0310(16) Uani 1 1 d .
H3 H 0.2812 0.4061 0.8249 0.037 Uiso 1 1 calc R
C7 C -0.1650(9) 0.52830(14) 0.7987(8) 0.0373(18) Uani 1 1 d .
H7 H -0.2776 0.5165 0.8308 0.045 Uiso 1 1 calc R
C9 C 0 0.58227(14) 0.75 0.0259(13) Uani 1 2 d S
C8 C -0.1659(9) 0.56406(13) 0.8008(8) 0.0322(15) Uani 1 1 d .
H8 H -0.2777 0.5758 0.8362 0.039 Uiso 1 1 calc R
C10 C 0 0.62038(14) 0.75 0.0255(13) Uani 1 2 d S
O2 O -0.1514(6) 0.63603(9) 0.8013(6) 0.0344(12) Uani 1 1 d .
O5 O 0.4527(5) 0.25639(9) 1.0680(5) 0.0230(10) Uani 1 1 d .
O4 O 0.3118(5) 0.27967(9) 0.8279(5) 0.0214(7) Uani 1 1 d .
O3 O 0.0673(5) 0.30490(9) 0.4469(5) 0.0226(8) Uani 1 1 d D
C11 C 0.4107(7) 0.22098(12) 0.8147(7) 0.0174(10) Uani 1 1 d D
C12 C 0.3906(7) 0.25492(12) 0.9124(7) 0.0188(10) Uani 1 1 d .
Er1 Er 0 0.291639(8) 0.75 0.01616(11) Uani 1 2 d S
C2 C 0 0.40026(14) 0.75 0.0240(12) Uani 1 2 d S
O1 O 0.1584(4) 0.34559(7) 0.7634(10) 0.0243(8) Uani 1 1 d .
C1 C 0 0.36221(14) 0.75 0.0208(11) Uani 1 2 d S
H11 H 0.292(6) 0.2159(12) 0.750(10) 0.025 Uiso 1 1 d D
H3O H 0.099(9) 0.3247(8) 0.409(8) 0.025 Uiso 1 1 d D
H6A H 0.408(6) 0.3555(15) 0.398(6) 0.025 Uiso 1 1 d D
H6B H 0.628(5) 0.3684(15) 0.425(7) 0.025 Uiso 1 1 d D

loop_
_atom_site_aniso_label
_atom_site_aniso_U_11
_atom_site_aniso_U_22
_atom_site_aniso_U_33
_atom_site_aniso_U_23
_atom_site_aniso_U_13
_atom_site_aniso_U_12
Na1 0.0244(12) 0.0316(12) 0.0446(16) 0 -0.003(4) 0
C5 0.047(4) 0.012(3) 0.037(4) 0 0.007(9) 0
C6 0.046(4) 0.020(3) 0.032(4) 0 -0.005(9) 0
O6 0.037(2) 0.104(4) 0.044(2) 0.016(3) -0.008(5) -0.014(5)
C4 0.041(3) 0.022(2) 0.050(6) -0.004(3) -0.002(3) -0.005(2)
C3 0.032(3) 0.022(2) 0.040(5) 0.002(2) -0.004(2) 0.003(2)
C7 0.046(4) 0.019(2) 0.047(5) 0.002(2) 0.009(3) -0.003(2)
C9 0.040(3) 0.016(3) 0.022(3) 0 0.001(8) 0
C8 0.037(3) 0.019(2) 0.040(4) -0.002(2) 0.007(2) 0.001(2)
C10 0.035(3) 0.016(3) 0.025(3) 0 -0.010(7) 0
O2 0.035(2) 0.0198(16) 0.048(3) -0.0047(16) 0.0114(17) -0.0007(15)
O5 0.035(3) 0.0192(15) 0.0144(16) -0.0002(13) 0.0000(14) 0.0048(13)
O4 0.0198(17) 0.0212(16) 0.0233(17) 0.0038(15) -0.0056(14) 0.0055(14)
O3 0.036(2) 0.0140(14) 0.0181(18) 0.0006(14) 0.0000(14) 0.0002(12)
C11 0.019(2) 0.0149(19) 0.018(2) 0.0047(18) -0.0010(19) -0.0005(18)
C12 0.013(2) 0.020(2) 0.024(3) 0.002(2) 0.002(2) 0.0030(19)
Er1 0.01891(17) 0.01463(15) 0.01494(17) 0 -0.0010(3) 0
C2 0.033(3) 0.016(3) 0.023(3) 0 0.001(8) 0
O1 0.0231(15) 0.0164(12) 0.033(2) -0.001(3) -0.004(3) 0.0020(11)
C1 0.029(3) 0.021(3) 0.012(3) 0 -0.004(7) 0

loop_
_atom_type_symbol
_atom_type_description
_atom_type_scat_dispersion_real
_atom_type_scat_dispersion_imag
_atom_type_scat_source
C C 0.0181 0.0091 'International Tables Vol C Tables 4.2.6.8 and 6.1.1.4'
H H 0 0 'International Tables Vol C Tables 4.2.6.8 and 6.1.1.4'
O O 0.0492 0.0322 'International Tables Vol C Tables 4.2.6.8 and 6.1.1.4'
Na Na 0.1353 0.1239 'International Tables Vol C Tables 4.2.6.8 and 6.1.1.4'
Er Er -9.4367 3.938 'International Tables Vol C Tables 4.2.6.8 and 6.1.1.4'

loop_
_geom_angle_atom_site_label_1
_geom_angle_atom_site_label_2
_geom_angle_atom_site_label_3
_geom_angle
_geom_angle_site_symmetry_1
_geom_angle_site_symmetry_3
O6 Na1 O6 119.5(3) 3_656 .
O6 Na1 O1 81.6(3) 3_656 .
O6 Na1 O1 87.3(3) . .
O6 Na1 O1 87.3(3) 3_656 3_656
O6 Na1 O1 81.6(3) . 3_656
O1 Na1 O1 157.91(18) . 3_656
O6 Na1 O4 102.4(2) 3_656 .
O6 Na1 O4 128.58(19) . .
O1 Na1 O4 69.69(12) . .
O1 Na1 O4 131.72(14) 3_656 .
O6 Na1 O4 128.58(19) 3_656 3_656
O6 Na1 O4 102.4(2) . 3_656
O1 Na1 O4 131.72(14) . 3_656
O1 Na1 O4 69.69(12) 3_656 3_656
O4 Na1 O4 67.55(18) . 3_656
O6 Na1 Er1 101.9(2) 3_656 .
O6 Na1 Er1 103.3(2) . .
O1 Na1 Er1 36.82(7) . .
O1 Na1 Er1 165.16(12) 3_656 .
O4 Na1 Er1 35.22(8) . .
O4 Na1 Er1 95.50(10) 3_656 .
O6 Na1 Er1 103.3(2) 3_656 1_655
O6 Na1 Er1 101.9(2) . 1_655
O1 Na1 Er1 165.16(12) . 1_655
O1 Na1 Er1 36.83(7) 3_656 1_655
O4 Na1 Er1 95.50(10) . 1_655
O4 Na1 Er1 35.22(8) 3_656 1_655
Er1 Na1 Er1 128.59(7) . 1_655
C4 C5 C4 117.4(6) 3_556 .
C4 C5 C6 121.3(3) 3_556 .
C4 C5 C6 121.3(3) . .
C7 C6 C7 118.0(6) 3_556 .
C7 C6 C5 121.0(3) 3_556 .
C7 C6 C5 121.0(3) . .
Na1 O6 H6A 113(4) . .
Na1 O6 H6B 119(4) . .
H6A O6 H6B 111(4) . .
C3 C4 C5 121.7(5) . .
C3 C4 H4 119.2 . .
C5 C4 H4 119.2 . .
C4 C3 C2 119.6(5) . .
C4 C3 H3 120.2 . .
C2 C3 H3 120.2 . .
C6 C7 C8 121.5(5) . .
C6 C7 H7 119.3 . .
C8 C7 H7 119.3 . .
C8 C9 C8 118.7(6) . 3_556
C8 C9 C10 120.7(3) . .
C8 C9 C10 120.7(3) 3_556 .
C9 C8 C7 120.2(5) . .
C9 C8 H8 119.9 . .
C7 C8 H8 119.9 . .
O2 C10 O2 122.2(5) 3_556 .
O2 C10 C9 118.9(3) 3_556 .
O2 C10 C9 118.9(3) . .
C12 O5 Er1 123.8(3) . 6
C12 O4 Er1 133.2(3) . .
C12 O4 Na1 122.0(3) . .
Er1 O4 Na1 104.32(13) . .
C11 O3 Er1 122.1(3) 6_554 .
C11 O3 H3O 113(4) 6_554 .
Er1 O3 H3O 125(4) . .
O3 C11 C12 107.0(4) 6 .
O3 C11 C11 110.4(4) 6 3_656
C12 C11 C11 111.7(3) . 3_656
O3 C11 H11 107(4) 6 .
C12 C11 H11 110(3) . .
C11 C11 H11 110(5) 3_656 .
O5 C12 O4 125.2(5) . .
O5 C12 C11 117.5(4) . .
O4 C12 C11 117.4(5) . .
O4 Er1 O4 156.17(18) 3_556 .
O4 Er1 O5 81.61(13) 3_556 8_457
O4 Er1 O5 79.34(13) . 8_457
O4 Er1 O5 79.34(13) 3_556 6_554
O4 Er1 O5 81.61(13) . 6_554
O5 Er1 O5 73.54(17) 8_457 6_554
O4 Er1 O1 128.77(13) 3_556 .
O4 Er1 O1 74.96(12) . .
O5 Er1 O1 138.6(2) 8_457 .
O5 Er1 O1 132.28(17) 6_554 .
O4 Er1 O1 74.96(12) 3_556 3_556
O4 Er1 O1 128.77(13) . 3_556
O5 Er1 O1 132.28(17) 8_457 3_556
O5 Er1 O1 138.6(2) 6_554 3_556
O1 Er1 O1 54.72(14) . 3_556
O4 Er1 O3 96.21(13) 3_556 3_556
O4 Er1 O3 88.96(13) . 3_556
O5 Er1 O3 65.85(12) 8_457 3_556
O5 Er1 O3 139.34(12) 6_554 3_556
O1 Er1 O3 81.6(2) . 3_556
O1 Er1 O3 76.0(2) 3_556 3_556
O4 Er1 O3 88.96(13) 3_556 .
O4 Er1 O3 96.21(13) . .
O5 Er1 O3 139.34(12) 8_457 .
O5 Er1 O3 65.85(12) 6_554 .
O1 Er1 O3 76.0(2) . .
O1 Er1 O3 81.6(2) 3_556 .
O3 Er1 O3 154.80(17) 3_556 .
O4 Er1 C1 101.92(9) 3_556 .
O4 Er1 C1 101.92(9) . .
O5 Er1 C1 143.23(9) 8_457 .
O5 Er1 C1 143.23(9) 6_554 .
O1 Er1 C1 27.36(7) . .
O1 Er1 C1 27.36(7) 3_556 .
O3 Er1 C1 77.40(8) 3_556 .
O3 Er1 C1 77.40(8) . .
O4 Er1 Na1 160.06(10) 3_556 .
O4 Er1 Na1 40.45(9) . .
O5 Er1 Na1 118.17(9) 8_457 .
O5 Er1 Na1 102.87(9) 6_554 .
O1 Er1 Na1 37.10(8) . .
O1 Er1 Na1 91.55(8) 3_556 .
O3 Er1 Na1 94.62(9) 3_556 .
O3 Er1 Na1 74.35(9) . .
C1 Er1 Na1 64.30(3) . .
O4 Er1 Na1 40.46(9) 3_556 1_455
O4 Er1 Na1 160.06(10) . 1_455
O5 Er1 Na1 102.87(9) 8_457 1_455
O5 Er1 Na1 118.17(9) 6_554 1_455
O1 Er1 Na1 91.55(8) . 1_455
O1 Er1 Na1 37.10(8) 3_556 1_455
O3 Er1 Na1 74.35(9) 3_556 1_455
O3 Er1 Na1 94.62(9) . 1_455
C1 Er1 Na1 64.30(3) . 1_455
Na1 Er1 Na1 128.59(7) . 1_455
C3 C2 C3 120.0(6) . 3_556
C3 C2 C1 120.0(3) . .
C3 C2 C1 120.0(3) 3_556 .
C1 O1 Er1 93.4(3) . .
C1 O1 Na1 159.0(3) . .
Er1 O1 Na1 106.07(13) . .
O1 C1 O1 118.5(5) 3_556 .
O1 C1 C2 120.8(2) 3_556 .
O1 C1 C2 120.8(2) . .
O1 C1 Er1 59.2(2) 3_556 .
O1 C1 Er1 59.2(2) . .
C2 C1 Er1 180 . .

loop_
_geom_bond_atom_site_label_1
_geom_bond_atom_site_label_2
_geom_bond_distance
_geom_bond_site_symmetry_2
Na1 O6 2.314(4) 3_656
Na1 O6 2.314(4) .
Na1 O1 2.385(3) .
Na1 O1 2.385(3) 3_656
Na1 O4 2.544(4) .
Na1 O4 2.544(4) 3_656
C5 C4 1.392(7) 3_556
C5 C4 1.392(7) .
C5 C6 1.485(8) .
C6 C7 1.385(7) 3_556
C6 C7 1.385(7) .
O6 H6A 0.97(4) .
O6 H6B 0.97(2) .
C4 C3 1.382(7) .
C4 H4 0.93 .
C3 C2 1.383(6) .
C3 H3 0.93 .
C7 C8 1.395(7) .
C7 H7 0.93 .
C9 C8 1.392(6) .
C9 C8 1.392(6) 3_556
C9 C10 1.486(7) .
C8 H8 0.93 .
C10 O2 1.262(5) 3_556
C10 O2 1.262(5) .
O5 C12 1.240(6) .
O5 Er1 2.338(3) 6
O4 C12 1.274(6) .
O4 Er1 2.261(4) .
O3 C11 1.422(6) 6_554
O3 Er1 2.371(4) .
O3 H3O 0.85(2) .
C11 O3 1.422(6) 6
C11 C12 1.518(7) .
C11 C11 1.559(10) 3_656
C11 H11 0.97(5) .
Er1 O4 2.261(4) 3_556
Er1 O5 2.338(3) 8_457
Er1 O5 2.338(3) 6_554
Er1 O1 2.369(3) .
Er1 O1 2.369(3) 3_556
Er1 O3 2.371(4) 3_556
Er1 C1 2.752(5) .
C2 C3 1.383(6) 3_556
C2 C1 1.484(7) .
O1 C1 1.267(4) .
C1 O1 1.267(4) 3_556

loop_
_geom_torsion_atom_site_label_1
_geom_torsion_atom_site_label_2
_geom_torsion_atom_site_label_3
_geom_torsion_atom_site_label_4
_geom_torsion
_geom_torsion_site_symmetry_1
_geom_torsion_site_symmetry_4
C4 C5 C6 C7 -145.6(4) 3_556 3_556
C4 C5 C6 C7 34.4(4) . 3_556
C4 C5 C6 C7 34.4(4) 3_556 .
C4 C5 C6 C7 -145.6(4) . .
C4 C5 C4 C3 0.2(4) 3_556 .
C6 C5 C4 C3 -179.8(4) . .
C5 C4 C3 C2 -0.4(9) . .
C7 C6 C7 C8 -0.6(4) 3_556 .
C5 C6 C7 C8 179.4(4) . .
C8 C9 C8 C7 -0.6(4) 3_556 .
C10 C9 C8 C7 179.4(4) . .
C6 C7 C8 C9 1.2(9) . .
C8 C9 C10 O2 -178.2(4) . 3_556
C8 C9 C10 O2 1.8(4) 3_556 3_556
C8 C9 C10 O2 1.8(4) . .
C8 C9 C10 O2 -178.2(4) 3_556 .
O6 Na1 O4 C12 -79.3(4) 3_656 .
O6 Na1 O4 C12 135.7(4) . .
O1 Na1 O4 C12 -155.3(4) . .
O1 Na1 O4 C12 18.3(5) 3_656 .
O4 Na1 O4 C12 47.6(3) 3_656 .
Er1 Na1 O4 C12 -172.5(5) . .
Er1 Na1 O4 C12 25.7(4) 1_655 .
O6 Na1 O4 Er1 93.2(2) 3_656 .
O6 Na1 O4 Er1 -51.8(3) . .
O1 Na1 O4 Er1 17.1(2) . .
O1 Na1 O4 Er1 -169.3(2) 3_656 .
O4 Na1 O4 Er1 -139.9(2) 3_656 .
Er1 Na1 O4 Er1 -161.82(11) 1_655 .
Er1 O5 C12 O4 159.0(4) 6 .
Er1 O5 C12 C11 -21.2(6) 6 .
Er1 O4 C12 O5 -105.8(6) . .
Na1 O4 C12 O5 64.2(6) . .
Er1 O4 C12 C11 74.5(6) . .
Na1 O4 C12 C11 -115.5(4) . .
O3 C11 C12 O5 21.0(6) 6 .
C11 C11 C12 O5 -100.0(6) 3_656 .
O3 C11 C12 O4 -159.2(4) 6 .
C11 C11 C12 O4 79.8(6) 3_656 .
C12 O4 Er1 O4 -30.2(4) . 3_556
Na1 O4 Er1 O4 158.54(13) . 3_556
C12 O4 Er1 O5 7.3(5) . 8_457
Na1 O4 Er1 O5 -163.96(15) . 8_457
C12 O4 Er1 O5 -67.4(5) . 6_554
Na1 O4 Er1 O5 121.32(15) . 6_554
C12 O4 Er1 O1 154.5(5) . .
Na1 O4 Er1 O1 -16.7(2) . .
C12 O4 Er1 O1 143.9(5) . 3_556
Na1 O4 Er1 O1 -27.3(3) . 3_556
C12 O4 Er1 O3 72.9(5) . 3_556
Na1 O4 Er1 O3 -98.36(14) . 3_556
C12 O4 Er1 O3 -131.8(5) . .
Na1 O4 Er1 O3 56.92(15) . .
C12 O4 Er1 C1 149.8(4) . .
Na1 O4 Er1 C1 -21.46(13) . .
C12 O4 Er1 Na1 171.2(5) . .
C12 O4 Er1 Na1 105.7(5) . 1_455
Na1 O4 Er1 Na1 -65.6(3) . 1_455
C11 O3 Er1 O4 -75.2(3) 6_554 3_556
C11 O3 Er1 O4 81.5(3) 6_554 .
C11 O3 Er1 O5 0.6(4) 6_554 8_457
C11 O3 Er1 O5 3.6(3) 6_554 6_554
C11 O3 Er1 O1 154.3(4) 6_554 .
C11 O3 Er1 O1 -150.1(3) 6_554 3_556
C11 O3 Er1 O3 -177.6(3) 6_554 3_556
C11 O3 Er1 C1 -177.6(3) 6_554 .
C11 O3 Er1 Na1 115.9(3) 6_554 .
C11 O3 Er1 Na1 -115.3(3) 6_554 1_455
O6 Na1 Er1 O4 111.1(3) 3_656 3_556
O6 Na1 Er1 O4 -13.4(3) . 3_556
O1 Na1 Er1 O4 53.1(4) . 3_556
O1 Na1 Er1 O4 -121.5(8) 3_656 3_556
O4 Na1 Er1 O4 -154.3(2) . 3_556
O4 Na1 Er1 O4 -117.6(3) 3_656 3_556
Er1 Na1 Er1 O4 -130.9(3) 1_655 3_556
O6 Na1 Er1 O4 -94.6(2) 3_656 .
O6 Na1 Er1 O4 140.9(2) . .
O1 Na1 Er1 O4 -152.6(3) . .
O1 Na1 Er1 O4 32.9(7) 3_656 .
O4 Na1 Er1 O4 36.7(2) 3_656 .
Er1 Na1 Er1 O4 23.41(15) 1_655 .
O6 Na1 Er1 O5 -76.69(19) 3_656 8_457
O6 Na1 Er1 O5 158.8(2) . 8_457
O1 Na1 Er1 O5 -134.6(3) . 8_457
O1 Na1 Er1 O5 50.8(7) 3_656 8_457
O4 Na1 Er1 O5 17.94(18) . 8_457
O4 Na1 Er1 O5 54.66(13) 3_656 8_457
Er1 Na1 Er1 O5 41.35(10) 1_655 8_457
O6 Na1 Er1 O5 -154.72(18) 3_656 6_554
O6 Na1 Er1 O5 80.8(2) . 6_554
O1 Na1 Er1 O5 147.3(3) . 6_554
O1 Na1 Er1 O5 -27.2(7) 3_656 6_554
O4 Na1 Er1 O5 -60.10(18) . 6_554
O4 Na1 Er1 O5 -23.37(12) 3_656 6_554
Er1 Na1 Er1 O5 -36.68(9) 1_655 6_554
O6 Na1 Er1 O1 57.9(3) 3_656 .
O6 Na1 Er1 O1 -66.6(4) . .
O1 Na1 Er1 O1 -174.6(4) 3_656 .
O4 Na1 Er1 O1 152.6(3) . .
O4 Na1 Er1 O1 -170.7(3) 3_656 .
Er1 Na1 Er1 O1 176.0(3) 1_655 .
O6 Na1 Er1 O1 64.4(2) 3_656 3_556
O6 Na1 Er1 O1 -60.1(3) . 3_556
O1 Na1 Er1 O1 6.4(5) . 3_556
O1 Na1 Er1 O1 -168.1(9) 3_656 3_556
O4 Na1 Er1 O1 159.0(2) . 3_556
O4 Na1 Er1 O1 -164.3(2) 3_656 3_556
Er1 Na1 Er1 O1 -177.58(18) 1_655 3_556
O6 Na1 Er1 O3 -11.67(18) 3_656 3_556
O6 Na1 Er1 O3 -136.2(2) . 3_556
O1 Na1 Er1 O3 -69.6(3) . 3_556
O1 Na1 Er1 O3 115.8(7) 3_656 3_556
O4 Na1 Er1 O3 82.95(17) . 3_556
O4 Na1 Er1 O3 119.68(12) 3_656 3_556
Er1 Na1 Er1 O3 106.36(9) 1_655 3_556
O6 Na1 Er1 O3 145.27(18) 3_656 .
O6 Na1 Er1 O3 20.8(2) . .
O1 Na1 Er1 O3 87.3(3) . .
O1 Na1 Er1 O3 -87.3(7) 3_656 .
O4 Na1 Er1 O3 -120.11(18) . .
O4 Na1 Er1 O3 -83.38(12) 3_656 .
Er1 Na1 Er1 O3 -96.70(9) 1_655 .
O6 Na1 Er1 C1 61.96(16) 3_656 .
O6 Na1 Er1 C1 -62.55(18) . .
O1 Na1 Er1 C1 4.0(3) . .
O1 Na1 Er1 C1 -170.6(7) 3_656 .
O4 Na1 Er1 C1 156.59(15) . .
O4 Na1 Er1 C1 -166.69(9) 3_656 .
Er1 Na1 Er1 C1 180 1_655 .
O6 Na1 Er1 Na1 61.96(16) 3_656 1_455
O6 Na1 Er1 Na1 -62.55(18) . 1_455
O1 Na1 Er1 Na1 4.0(3) . 1_455
O1 Na1 Er1 Na1 -170.6(7) 3_656 1_455
O4 Na1 Er1 Na1 156.59(15) . 1_455
O4 Na1 Er1 Na1 -166.69(9) 3_656 1_455
Er1 Na1 Er1 Na1 180 1_655 1_455
C4 C3 C2 C3 0.2(4) . 3_556
C4 C3 C2 C1 -179.8(4) . .
O4 Er1 O1 C1 12.6(5) 3_556 .
O4 Er1 O1 C1 -169.9(4) . .
O5 Er1 O1 C1 -116.3(3) 8_457 .
O5 Er1 O1 C1 126.8(3) 6_554 .
O1 Er1 O1 C1 0 3_556 .
O3 Er1 O1 C1 -78.7(4) 3_556 .
O3 Er1 O1 C1 89.6(4) . .
Na1 Er1 O1 C1 172.1(6) . .
Na1 Er1 O1 C1 -4.8(4) 1_455 .
O4 Er1 O1 Na1 -159.52(16) 3_556 .
O4 Er1 O1 Na1 18.0(2) . .
O5 Er1 O1 Na1 71.6(4) 8_457 .
O5 Er1 O1 Na1 -45.3(4) 6_554 .
O1 Er1 O1 Na1 -172.1(6) 3_556 .
O3 Er1 O1 Na1 109.2(3) 3_556 .
O3 Er1 O1 Na1 -82.5(3) . .
C1 Er1 O1 Na1 -172.1(6) . .
Na1 Er1 O1 Na1 -176.9(2) 1_455 .
O6 Na1 O1 C1 79.5(14) 3_656 .
O6 Na1 O1 C1 -40.8(14) . .
O1 Na1 O1 C1 18.8(13) 3_656 .
O4 Na1 O1 C1 -173.9(14) . .
O4 Na1 O1 C1 -145.0(12) 3_656 .
Er1 Na1 O1 C1 -157.5(16) . .
Er1 Na1 O1 C1 -169.8(7) 1_655 .
O6 Na1 O1 Er1 -123.1(3) 3_656 .
O6 Na1 O1 Er1 116.6(3) . .
O1 Na1 O1 Er1 176.3(3) 3_656 .
O4 Na1 O1 Er1 -16.46(19) . .
O4 Na1 O1 Er1 12.4(4) 3_656 .
Er1 Na1 O1 Er1 -12.3(9) 1_655 .
Er1 O1 C1 O1 0 . 3_556
Na1 O1 C1 O1 158.4(15) . 3_556
Er1 O1 C1 C2 180 . .
Na1 O1 C1 C2 -21.6(15) . .
Na1 O1 C1 Er1 158.4(15) . .
C3 C2 C1 O1 169.0(5) . 3_556
C3 C2 C1 O1 -11.0(5) 3_556 3_556
C3 C2 C1 O1 -11.0(5) . .
C3 C2 C1 O1 169.0(5) 3_556 .
O4 Er1 C1 O1 10.0(4) 3_556 3_556
O4 Er1 C1 O1 -170.0(4) . 3_556
O5 Er1 C1 O1 -81.9(4) 8_457 3_556
O5 Er1 C1 O1 98.1(4) 6_554 3_556
O1 Er1 C1 O1 180.0000(10) . 3_556
O3 Er1 C1 O1 -83.8(4) 3_556 3_556
O3 Er1 C1 O1 96.2(4) . 3_556
Na1 Er1 C1 O1 174.7(4) . 3_556
Na1 Er1 C1 O1 -5.3(4) 1_455 3_556
O4 Er1 C1 O1 -170.0(4) 3_556 .
O4 Er1 C1 O1 10.0(4) . .
O5 Er1 C1 O1 98.1(4) 8_457 .
O5 Er1 C1 O1 -81.9(4) 6_554 .
O1 Er1 C1 O1 180.0000(10) 3_556 .
O3 Er1 C1 O1 96.2(4) 3_556 .
O3 Er1 C1 O1 -83.8(4) . .
Na1 Er1 C1 O1 -5.3(4) . .
Na1 Er1 C1 O1 174.7(4) 1_455 .
